data_7715909
loop_
_publ_author_name
'&#x160;koch, Karel'
'Antala, Jakub'
'C&#xed;sa&#x159;ov&#xe1;, Ivana'
'&#x160;t&#x11b;pni&#x10d;ka, Petr'

_publ_section_title
;
 Synthesis and catalytic properties of palladium(II) complexes with
 P,&#x3c0;-chelating ferrocene phosphinoallyl ligands and their
 non-tethered analogues.
;
_journal_issue 20
_journal_name_full 'Dalton transactions (Cambridge, England : 2003)'
_journal_page_first 8722
_journal_page_last 8731
_journal_paper_doi 10.1039/d4dt00961d
_journal_volume 53
_journal_year 2024
_chemical_formula_moiety 'C25 H34 Cl Fe P Pd, 0.2(C6 H14)'
_chemical_formula_sum 'C26.2 H36.8 Cl Fe P Pd'
_chemical_formula_weight 580.42
_space_group_crystal_system trigonal
_space_group_IT_number 148
_space_group_name_Hall '-R 3'
_space_group_name_H-M_alt 'R -3 :H'
_atom_sites_solution_hydrogens geom
_atom_sites_solution_primary direct
_atom_sites_solution_secondary difmap
_audit_creation_method SHELXL-2017/1
_audit_update_record
;
2024-02-05 deposited with the CCDC.	2024-05-01 downloaded from the CCDC.
;
_cell_angle_alpha 90
_cell_angle_beta 90
_cell_angle_gamma 120
_cell_formula_units_Z 18
_cell_length_a 30.9968(7)
_cell_length_b 30.9968(7)
_cell_length_c 12.8371(4)
_cell_measurement_reflns_used 9687
_cell_measurement_temperature 120(2)
_cell_measurement_theta_max 27.51
_cell_measurement_theta_min 2.56
_cell_volume 10681.5(5)
_computing_cell_refinement 'SAINT V8.40B (Bruker AXS LLC, 2019)'
_computing_data_collection 'Bruker Instrument Service vV6.2.15'
_computing_data_reduction 'SAINT V8.40B (Bruker AXS LLC, 2019)'
_computing_molecular_graphics 'PLATON (Spek, 2017)'
_computing_publication_material 'PLATON (Spek, 2017)'
_computing_structure_refinement 'SHELXL-2017 (Sheldrick, 2017)'
_computing_structure_solution 'SHELXT-2018 (Sheldrick, 2018)'
_diffrn_ambient_temperature 120(2)
_diffrn_measured_fraction_theta_full 0.998
_diffrn_measured_fraction_theta_max 0.997
_diffrn_measurement_device_type 'Bruker D8 VENTURE Kappa Duo'
_diffrn_measurement_method '\f and \w scans'
_diffrn_radiation_monochromator 'Quazar Mo multilayer optic'
_diffrn_radiation_source 'I\mS micro-focus sealed tube'
_diffrn_radiation_type MoK\a
_diffrn_radiation_wavelength 0.71073
_diffrn_reflns_av_R_equivalents 0.0343
_diffrn_reflns_av_unetI/netI 0.0127
_diffrn_reflns_Laue_measured_fraction_full 0.998
_diffrn_reflns_Laue_measured_fraction_max 0.997
_diffrn_reflns_limit_h_max 40
_diffrn_reflns_limit_h_min -40
_diffrn_reflns_limit_k_max 40
_diffrn_reflns_limit_k_min -40
_diffrn_reflns_limit_l_max 16
_diffrn_reflns_limit_l_min -15
_diffrn_reflns_number 87708
_diffrn_reflns_point_group_measured_fraction_full 0.998
_diffrn_reflns_point_group_measured_fraction_max 0.997
_diffrn_reflns_theta_full 25.242
_diffrn_reflns_theta_max 27.523
_diffrn_reflns_theta_min 2.559
_exptl_absorpt_coefficient_mu 1.561
_exptl_absorpt_correction_T_max 0.92
_exptl_absorpt_correction_T_min 0.83
_exptl_absorpt_correction_type multi-scan
_exptl_absorpt_process_details
;
Krause, L., Herbst-Irmer, R., Sheldrick, G. M., Stalke, D. (2015).
J. Appl. Cryst. 48, 3-10.
;
_exptl_crystal_colour orange-red
_exptl_crystal_density_diffrn 1.624
_exptl_crystal_description prism
_exptl_crystal_F_000 5364
_exptl_crystal_recrystallization_method 'Re-crystallisation from solvent'
_exptl_crystal_size_max 0.24
_exptl_crystal_size_mid 0.08
_exptl_crystal_size_min 0.06
_refine_diff_density_max 0.722
_refine_diff_density_min -0.601
_refine_diff_density_rms 0.057
_refine_ls_extinction_method none
_refine_ls_goodness_of_fit_ref 1.079
_refine_ls_hydrogen_treatment constr
_refine_ls_matrix_type full
_refine_ls_number_parameters 281
_refine_ls_number_reflns 5452
_refine_ls_number_restraints 0
_refine_ls_restrained_S_all 1.079
_refine_ls_R_factor_all 0.0212
_refine_ls_R_factor_gt 0.0197
_refine_ls_shift/su_max 0.003
_refine_ls_shift/su_mean 0.000
_refine_ls_structure_factor_coef Fsqd
_refine_ls_weighting_details 'w=1/[\s^2^(Fo^2^)+(0.0177P)^2^+27.1080P] where P=(Fo^2^+2Fc^2^)/3'
_refine_ls_weighting_scheme calc
_refine_ls_wR_factor_gt 0.0468
_refine_ls_wR_factor_ref 0.0476
_reflns_Friedel_coverage 0.000
_reflns_number_gt 5146
_reflns_number_total 5452
_reflns_threshold_expression 'I > 2\s(I)'
_cod_data_source_file d4dt00961d2.cif
_cod_data_source_block ksk070_sq
_cod_depositor_comments 'Adding full bibliography for 7715908--7715909.cif.'
_cod_original_cell_volume 10681.5(6)
_cod_original_sg_symbol_H-M 'R -3'
_cod_original_formula_sum 'C26.20 H36.80 Cl Fe P Pd'
_cod_database_code 7715909
_shelx_shelxl_version_number 2017/1
_shelx_space_group_comment
;
The symmetry employed for this shelxl refinement is uniquely defined
by the following loop, which should always be used as a source of
symmetry information in preference to the above space-group names.
They are only intended as comments.
;
_shelx_estimated_absorpt_t_min 0.706
_shelx_estimated_absorpt_t_max 0.912

loop_
_space_group_symop_operation_xyz
'x, y, z'
'-y, x-y, z'
'-x+y, -x, z'
'x+2/3, y+1/3, z+1/3'
'-y+2/3, x-y+1/3, z+1/3'
'-x+y+2/3, -x+1/3, z+1/3'
'x+1/3, y+2/3, z+2/3'
'-y+1/3, x-y+2/3, z+2/3'
'-x+y+1/3, -x+2/3, z+2/3'
'-x, -y, -z'
'y, -x+y, -z'
'x-y, x, -z'
'-x+2/3, -y+1/3, -z+1/3'
'y+2/3, -x+y+1/3, -z+1/3'
'x-y+2/3, x+1/3, -z+1/3'
'-x+1/3, -y+2/3, -z+2/3'
'y+1/3, -x+y+2/3, -z+2/3'
'x-y+1/3, x+2/3, -z+2/3'

loop_
_atom_site_label
_atom_site_type_symbol
_atom_site_fract_x
_atom_site_fract_y
_atom_site_fract_z
_atom_site_U_iso_or_equiv
_atom_site_adp_type
_atom_site_occupancy
_atom_site_site_symmetry_order
_atom_site_calc_flag
_atom_site_refinement_flags_posn
_atom_site_refinement_flags_adp
_atom_site_refinement_flags_occupancy
_atom_site_disorder_assembly
_atom_site_disorder_group
Pd Pd 0.08973(2) 0.45192(2) 0.57428(2) 0.01577(4) Uani 1 1 d . . . . .
Fe Fe 0.12105(2) 0.54243(2) 0.31301(2) 0.01848(6) Uani 1 1 d . . . . .
P P 0.14256(2) 0.45763(2) 0.44200(3) 0.01692(8) Uani 1 1 d . . . . .
Cl Cl 0.11337(2) 0.40804(2) 0.69127(3) 0.02699(9) Uani 1 1 d . . . . .
C1 C 0.05915(7) 0.51302(7) 0.40731(13) 0.0251(4) Uani 1 1 d . . . . .
C2 C 0.08421(7) 0.56592(7) 0.40809(15) 0.0290(4) Uani 1 1 d . . . . .
H2 H 0.097863 0.586582 0.467635 0.035 Uiso 1 1 calc R U . . .
C3 C 0.08532(7) 0.58260(7) 0.30457(16) 0.0287(4) Uani 1 1 d . . . . .
H3 H 0.099694 0.616290 0.282731 0.034 Uiso 1 1 calc R U . . .
C4 C 0.06120(7) 0.54006(7) 0.23968(14) 0.0268(4) Uani 1 1 d . . . . .
H4 H 0.056771 0.540201 0.166478 0.032 Uiso 1 1 calc R U . . .
C5 C 0.04492(6) 0.49747(6) 0.30278(14) 0.0248(3) Uani 1 1 d . . . . .
H5 H 0.027351 0.463929 0.279249 0.030 Uiso 1 1 calc R U . . .
C6 C 0.16187(6) 0.51042(6) 0.35566(12) 0.0197(3) Uani 1 1 d . . . . .
C7 C 0.18468(6) 0.56117(6) 0.39043(14) 0.0231(3) Uani 1 1 d . . . . .
H7 H 0.191381 0.572053 0.460790 0.028 Uiso 1 1 calc R U . . .
C8 C 0.19554(7) 0.59246(7) 0.30146(15) 0.0291(4) Uani 1 1 d . . . . .
H8 H 0.210793 0.627745 0.302261 0.035 Uiso 1 1 calc R U . . .
C9 C 0.17968(7) 0.56187(8) 0.21180(14) 0.0306(4) Uani 1 1 d . . . . .
H9 H 0.182335 0.573096 0.141983 0.037 Uiso 1 1 calc R U . . .
C10 C 0.15900(7) 0.51128(7) 0.24402(13) 0.0252(4) Uani 1 1 d . . . . .
H10 H 0.145644 0.483061 0.199400 0.030 Uiso 1 1 calc R U . . .
C11 C 0.20282(6) 0.46462(6) 0.48443(12) 0.0193(3) Uani 1 1 d . . . . .
H11 H 0.195596 0.433008 0.520040 0.023 Uiso 1 1 calc R U . . .
C12 C 0.22796(6) 0.50695(6) 0.56433(13) 0.0218(3) Uani 1 1 d . . . . .
H12A H 0.233798 0.538476 0.532301 0.026 Uiso 1 1 calc R U . . .
H12B H 0.205460 0.499734 0.624647 0.026 Uiso 1 1 calc R U . . .
C13 C 0.27749(7) 0.51324(7) 0.60213(14) 0.0254(3) Uani 1 1 d . . . . .
H13A H 0.271307 0.483051 0.640872 0.031 Uiso 1 1 calc R U . . .
H13B H 0.293437 0.541946 0.650379 0.031 Uiso 1 1 calc R U . . .
C14 C 0.31265(7) 0.52172(8) 0.51095(15) 0.0301(4) Uani 1 1 d . . . . .
H14A H 0.321611 0.553672 0.476354 0.036 Uiso 1 1 calc R U . . .
H14B H 0.343642 0.523778 0.537277 0.036 Uiso 1 1 calc R U . . .
C15 C 0.28799(7) 0.47947(8) 0.43276(15) 0.0295(4) Uani 1 1 d . . . . .
H15A H 0.282138 0.448111 0.465713 0.035 Uiso 1 1 calc R U . . .
H15B H 0.310610 0.486411 0.372758 0.035 Uiso 1 1 calc R U . . .
C16 C 0.23837(7) 0.47293(7) 0.39387(13) 0.0251(4) Uani 1 1 d . . . . .
H16A H 0.222611 0.444074 0.345953 0.030 Uiso 1 1 calc R U . . .
H16B H 0.244603 0.502973 0.354497 0.030 Uiso 1 1 calc R U . . .
C17 C 0.11483(6) 0.40247(6) 0.35510(12) 0.0195(3) Uani 1 1 d . . . . .
H17 H 0.137353 0.409671 0.293836 0.023 Uiso 1 1 calc R U . . .
C18 C 0.11007(7) 0.35682(6) 0.41245(13) 0.0238(3) Uani 1 1 d . . . . .
H18A H 0.143636 0.363354 0.432682 0.029 Uiso 1 1 calc R U . . .
H18B H 0.090403 0.351173 0.476893 0.029 Uiso 1 1 calc R U . . .
C19 C 0.08474(7) 0.30986(7) 0.34437(14) 0.0266(4) Uani 1 1 d . . . . .
H19A H 0.106441 0.313977 0.284167 0.032 Uiso 1 1 calc R U . . .
H19B H 0.080393 0.280910 0.385405 0.032 Uiso 1 1 calc R U . . .
C20 C 0.03402(7) 0.29968(7) 0.30482(14) 0.0261(4) Uani 1 1 d . . . . .
H20A H 0.019845 0.270573 0.257480 0.031 Uiso 1 1 calc R U . . .
H20B H 0.010971 0.291683 0.364427 0.031 Uiso 1 1 calc R U . . .
C21 C 0.03892(7) 0.34484(7) 0.24712(14) 0.0263(4) Uani 1 1 d . . . . .
H21A H 0.005465 0.338192 0.225660 0.032 Uiso 1 1 calc R U . . .
H21B H 0.059080 0.350587 0.183396 0.032 Uiso 1 1 calc R U . . .
C22 C 0.06354(7) 0.39154(7) 0.31529(14) 0.0244(3) Uani 1 1 d . . . . .
H22A H 0.041696 0.387001 0.375490 0.029 Uiso 1 1 calc R U . . .
H22B H 0.067469 0.420392 0.274480 0.029 Uiso 1 1 calc R U . . .
C23A C 0.04301(9) 0.47462(9) 0.49157(18) 0.0185(6) Uani 0.790(6) 1 d . . P A 1
H23A H 0.030460 0.440682 0.473516 0.022 Uiso 0.790(6) 1 calc R U P A 1
C24A C 0.04617(8) 0.48814(10) 0.59744(17) 0.0217(6) Uani 0.790(6) 1 d . . P A 1
H24A H 0.057399 0.521582 0.617697 0.026 Uiso 0.790(6) 1 calc R U P A 1
C23B C 0.0636(3) 0.5028(4) 0.5222(6) 0.019(2) Uani 0.210(6) 1 d . . P A 2
H23B H 0.091189 0.524927 0.564068 0.023 Uiso 0.210(6) 1 calc R U P A 2
C24B C 0.0246(3) 0.4592(3) 0.5602(6) 0.021(2) Uani 0.210(6) 1 d . . P A 2
H24B H -0.003802 0.437324 0.520206 0.026 Uiso 0.210(6) 1 calc R U P A 2
C25A C 0.03201(7) 0.45008(8) 0.67162(14) 0.0275(4) Uani 1 1 d . . . . .
H25A H 0.020891 0.416888 0.649643 0.033 Uiso 1 1 calc R U . A 1
H25B H 0.033564 0.457545 0.743772 0.033 Uiso 1 1 calc R U . A 1

loop_
_atom_site_aniso_label
_atom_site_aniso_U_11
_atom_site_aniso_U_22
_atom_site_aniso_U_33
_atom_site_aniso_U_23
_atom_site_aniso_U_13
_atom_site_aniso_U_12
Pd 0.01728(6) 0.01823(6) 0.01349(6) 0.00075(4) -0.00006(4) 0.01015(5)
Fe 0.02197(12) 0.02029(11) 0.01548(11) 0.00149(8) -0.00047(8) 0.01229(10)
P 0.02038(19) 0.02058(19) 0.01356(18) -0.00077(14) -0.00050(14) 0.01306(16)
Cl 0.0304(2) 0.0317(2) 0.0245(2) 0.00950(16) 0.00164(16) 0.01971(18)
C1 0.0255(9) 0.0367(10) 0.0214(8) 0.0076(7) 0.0029(6) 0.0218(8)
C2 0.0262(9) 0.0376(10) 0.0281(9) -0.0134(8) -0.0057(7) 0.0197(8)
C3 0.0262(9) 0.0216(8) 0.0422(11) 0.0059(7) 0.0042(8) 0.0147(7)
C4 0.0302(9) 0.0392(10) 0.0189(8) 0.0011(7) -0.0034(7) 0.0232(8)
C5 0.0232(8) 0.0206(8) 0.0324(9) -0.0029(7) -0.0008(7) 0.0123(7)
C6 0.0211(8) 0.0253(8) 0.0170(7) 0.0019(6) 0.0010(6) 0.0149(7)
C7 0.0213(8) 0.0243(8) 0.0240(8) 0.0016(7) -0.0025(6) 0.0115(7)
C8 0.0230(9) 0.0271(9) 0.0352(10) 0.0101(8) 0.0020(7) 0.0110(7)
C9 0.0313(10) 0.0433(11) 0.0237(9) 0.0136(8) 0.0100(7) 0.0235(9)
C10 0.0319(9) 0.0349(10) 0.0175(8) 0.0010(7) 0.0029(7) 0.0231(8)
C11 0.0205(8) 0.0249(8) 0.0171(7) -0.0002(6) -0.0002(6) 0.0147(7)
C12 0.0217(8) 0.0276(8) 0.0188(8) -0.0031(6) -0.0010(6) 0.0143(7)
C13 0.0241(8) 0.0317(9) 0.0228(8) -0.0025(7) -0.0039(7) 0.0157(7)
C14 0.0226(9) 0.0408(11) 0.0301(9) -0.0001(8) -0.0005(7) 0.0182(8)
C15 0.0280(9) 0.0435(11) 0.0271(9) -0.0014(8) 0.0035(7) 0.0254(9)
C16 0.0270(9) 0.0359(10) 0.0193(8) -0.0031(7) 0.0017(7) 0.0208(8)
C17 0.0253(8) 0.0219(8) 0.0162(7) -0.0018(6) -0.0012(6) 0.0155(7)
C18 0.0300(9) 0.0247(8) 0.0222(8) -0.0010(6) -0.0041(7) 0.0178(7)
C19 0.0337(10) 0.0230(8) 0.0286(9) -0.0035(7) -0.0035(7) 0.0183(8)
C20 0.0298(9) 0.0224(8) 0.0271(9) -0.0041(7) -0.0024(7) 0.0139(7)
C21 0.0331(9) 0.0262(9) 0.0236(8) -0.0072(7) -0.0094(7) 0.0178(8)
C22 0.0318(9) 0.0258(9) 0.0231(8) -0.0054(7) -0.0070(7) 0.0201(8)
C23A 0.0198(11) 0.0204(12) 0.0188(12) -0.0001(10) -0.0022(9) 0.0127(10)
C24A 0.0209(11) 0.0294(13) 0.0209(12) -0.0006(10) 0.0008(9) 0.0171(11)
C23B 0.022(4) 0.029(5) 0.012(4) -0.002(3) -0.004(3) 0.018(4)
C24B 0.022(4) 0.026(5) 0.017(4) 0.001(4) 0.005(3) 0.014(4)
C25A 0.0290(9) 0.0417(10) 0.0217(8) 0.0070(7) 0.0072(7) 0.0252(8)

loop_
_atom_type_symbol
_atom_type_description
_atom_type_scat_dispersion_real
_atom_type_scat_dispersion_imag
_atom_type_scat_source
C C 0.0033 0.0016 'International Tables Vol C Tables 4.2.6.8 and 6.1.1.4'
H H 0.0000 0.0000 'International Tables Vol C Tables 4.2.6.8 and 6.1.1.4'
Cl Cl 0.1484 0.1585 'International Tables Vol C Tables 4.2.6.8 and 6.1.1.4'
Fe Fe 0.3463 0.8444 'International Tables Vol C Tables 4.2.6.8 and 6.1.1.4'
P P 0.1023 0.0942 'International Tables Vol C Tables 4.2.6.8 and 6.1.1.4'
Pd Pd -0.9988 1.0072 'International Tables Vol C Tables 4.2.6.8 and 6.1.1.4'

loop_
_geom_angle_atom_site_label_1
_geom_angle_atom_site_label_2
_geom_angle_atom_site_label_3
_geom_angle
_geom_angle_site_symmetry_1
_geom_angle_site_symmetry_3
_geom_angle_publ_flag
C24B Pd C25A 40.7(2) . . ?
C25A Pd C24A 37.91(7) . . ?
C25A Pd C23A 67.32(7) . . ?
C24A Pd C23A 37.92(9) . . ?
C24B Pd C23B 36.8(4) . . ?
C25A Pd C23B 66.4(2) . . ?
C24B Pd P 126.8(2) . . ?
C25A Pd P 167.49(5) . . ?
C24A Pd P 131.68(6) . . ?
C23A Pd P 100.25(6) . . ?
C23B Pd P 102.8(2) . . ?
C24B Pd Cl 133.5(2) . . ?
C25A Pd Cl 96.19(5) . . ?
C24A Pd Cl 131.40(6) . . ?
C23A Pd Cl 159.93(6) . . ?
C23B Pd Cl 158.4(2) . . ?
P Pd Cl 95.690(15) . . ?
C7 Fe C6 41.50(7) . . ?
C7 Fe C2 104.11(7) . . ?
C6 Fe C2 127.52(7) . . ?
C7 Fe C3 126.93(8) . . ?
C6 Fe C3 166.14(8) . . ?
C2 Fe C3 40.74(8) . . ?
C7 Fe C8 41.09(7) . . ?
C6 Fe C8 69.36(7) . . ?
C2 Fe C8 113.23(8) . . ?
C3 Fe C8 106.55(8) . . ?
C7 Fe C4 166.94(7) . . ?
C6 Fe C4 151.51(7) . . ?
C2 Fe C4 68.22(7) . . ?
C3 Fe C4 40.52(8) . . ?
C8 Fe C4 130.77(7) . . ?
C7 Fe C1 113.51(7) . . ?
C6 Fe C1 107.18(7) . . ?
C2 Fe C1 40.60(8) . . ?
C3 Fe C1 68.36(7) . . ?
C8 Fe C1 145.97(8) . . ?
C4 Fe C1 68.11(7) . . ?
C7 Fe C10 68.98(7) . . ?
C6 Fe C10 41.10(6) . . ?
C2 Fe C10 168.20(7) . . ?
C3 Fe C10 151.03(7) . . ?
C8 Fe C10 68.34(8) . . ?
C4 Fe C10 120.34(7) . . ?
C1 Fe C10 132.13(7) . . ?
C7 Fe C5 148.32(7) . . ?
C6 Fe C5 117.96(7) . . ?
C2 Fe C5 67.84(7) . . ?
C3 Fe C5 67.78(7) . . ?
C8 Fe C5 170.59(7) . . ?
C4 Fe C5 40.15(7) . . ?
C1 Fe C5 40.36(7) . . ?
C10 Fe C5 112.67(7) . . ?
C7 Fe C9 68.57(7) . . ?
C6 Fe C9 68.91(7) . . ?
C2 Fe C9 147.29(8) . . ?
C3 Fe C9 117.10(8) . . ?
C8 Fe C9 40.26(8) . . ?
C4 Fe C9 111.75(7) . . ?
C1 Fe C9 172.02(8) . . ?
C10 Fe C9 40.50(7) . . ?
C5 Fe C9 134.54(8) . . ?
C6 P C11 102.46(8) . . ?
C6 P C17 104.85(7) . . ?
C11 P C17 105.10(7) . . ?
C6 P Pd 114.92(5) . . ?
C11 P Pd 115.39(5) . . ?
C17 P Pd 112.87(6) . . ?
C5 C1 C2 107.24(15) . . ?
C5 C1 C23A 119.30(18) . . ?
C2 C1 C23A 133.23(19) . . ?
C5 C1 C23B 152.5(4) . . ?
C2 C1 C23B 100.2(4) . . ?
C5 C1 Fe 69.92(10) . . ?
C2 C1 Fe 69.03(10) . . ?
C23A C1 Fe 130.13(13) . . ?
C23B C1 Fe 119.9(3) . . ?
C3 C2 C1 108.25(16) . . ?
C3 C2 Fe 69.74(10) . . ?
C1 C2 Fe 70.37(10) . . ?
C3 C2 H2 125.9 . . ?
C1 C2 H2 125.9 . . ?
Fe C2 H2 125.6 . . ?
C4 C3 C2 107.82(16) . . ?
C4 C3 Fe 70.01(10) . . ?
C2 C3 Fe 69.53(10) . . ?
C4 C3 H3 126.1 . . ?
C2 C3 H3 126.1 . . ?
Fe C3 H3 125.9 . . ?
C5 C4 C3 108.00(16) . . ?
C5 C4 Fe 70.32(10) . . ?
C3 C4 Fe 69.47(10) . . ?
C5 C4 H4 126.0 . . ?
C3 C4 H4 126.0 . . ?
Fe C4 H4 125.8 . . ?
C4 C5 C1 108.67(16) . . ?
C4 C5 Fe 69.53(10) . . ?
C1 C5 Fe 69.73(10) . . ?
C4 C5 H5 125.7 . . ?
C1 C5 H5 125.7 . . ?
Fe C5 H5 126.7 . . ?
C7 C6 C10 106.91(15) . . ?
C7 C6 P 123.95(12) . . ?
C10 C6 P 129.13(13) . . ?
C7 C6 Fe 68.59(9) . . ?
C10 C6 Fe 70.32(9) . . ?
P C6 Fe 126.83(9) . . ?
C8 C7 C6 108.41(15) . . ?
C8 C7 Fe 70.46(10) . . ?
C6 C7 Fe 69.91(9) . . ?
C8 C7 H7 125.8 . . ?
C6 C7 H7 125.8 . . ?
Fe C7 H7 125.4 . . ?
C9 C8 C7 108.14(16) . . ?
C9 C8 Fe 70.61(11) . . ?
C7 C8 Fe 68.45(10) . . ?
C9 C8 H8 125.9 . . ?
C7 C8 H8 125.9 . . ?
Fe C8 H8 126.6 . . ?
C8 C9 C10 108.40(16) . . ?
C8 C9 Fe 69.12(10) . . ?
C10 C9 Fe 69.54(10) . . ?
C8 C9 H9 125.8 . . ?
C10 C9 H9 125.8 . . ?
Fe C9 H9 127.1 . . ?
C9 C10 C6 108.15(16) . . ?
C9 C10 Fe 69.96(10) . . ?
C6 C10 Fe 68.58(9) . . ?
C9 C10 H10 125.9 . . ?
C6 C10 H10 125.9 . . ?
Fe C10 H10 127.1 . . ?
C16 C11 C12 110.37(14) . . ?
C16 C11 P 113.27(11) . . ?
C12 C11 P 110.36(11) . . ?
C16 C11 H11 107.5 . . ?
C12 C11 H11 107.5 . . ?
P C11 H11 107.5 . . ?
C13 C12 C11 111.70(14) . . ?
C13 C12 H12A 109.3 . . ?
C11 C12 H12A 109.3 . . ?
C13 C12 H12B 109.3 . . ?
C11 C12 H12B 109.3 . . ?
H12A C12 H12B 107.9 . . ?
C12 C13 C14 111.29(14) . . ?
C12 C13 H13A 109.4 . . ?
C14 C13 H13A 109.4 . . ?
C12 C13 H13B 109.4 . . ?
C14 C13 H13B 109.4 . . ?
H13A C13 H13B 108.0 . . ?
C15 C14 C13 110.46(15) . . ?
C15 C14 H14A 109.6 . . ?
C13 C14 H14A 109.6 . . ?
C15 C14 H14B 109.6 . . ?
C13 C14 H14B 109.6 . . ?
H14A C14 H14B 108.1 . . ?
C14 C15 C16 111.63(15) . . ?
C14 C15 H15A 109.3 . . ?
C16 C15 H15A 109.3 . . ?
C14 C15 H15B 109.3 . . ?
C16 C15 H15B 109.3 . . ?
H15A C15 H15B 108.0 . . ?
C15 C16 C11 111.43(14) . . ?
C15 C16 H16A 109.3 . . ?
C11 C16 H16A 109.3 . . ?
C15 C16 H16B 109.3 . . ?
C11 C16 H16B 109.3 . . ?
H16A C16 H16B 108.0 . . ?
C18 C17 C22 110.12(14) . . ?
C18 C17 P 110.37(11) . . ?
C22 C17 P 110.78(11) . . ?
C18 C17 H17 108.5 . . ?
C22 C17 H17 108.5 . . ?
P C17 H17 108.5 . . ?
C19 C18 C17 111.64(14) . . ?
C19 C18 H18A 109.3 . . ?
C17 C18 H18A 109.3 . . ?
C19 C18 H18B 109.3 . . ?
C17 C18 H18B 109.3 . . ?
H18A C18 H18B 108.0 . . ?
C20 C19 C18 111.76(14) . . ?
C20 C19 H19A 109.3 . . ?
C18 C19 H19A 109.3 . . ?
C20 C19 H19B 109.3 . . ?
C18 C19 H19B 109.3 . . ?
H19A C19 H19B 107.9 . . ?
C21 C20 C19 110.63(15) . . ?
C21 C20 H20A 109.5 . . ?
C19 C20 H20A 109.5 . . ?
C21 C20 H20B 109.5 . . ?
C19 C20 H20B 109.5 . . ?
H20A C20 H20B 108.1 . . ?
C20 C21 C22 111.41(14) . . ?
C20 C21 H21A 109.3 . . ?
C22 C21 H21A 109.3 . . ?
C20 C21 H21B 109.3 . . ?
C22 C21 H21B 109.3 . . ?
H21A C21 H21B 108.0 . . ?
C21 C22 C17 111.73(14) . . ?
C21 C22 H22A 109.3 . . ?
C17 C22 H22A 109.3 . . ?
C21 C22 H22B 109.3 . . ?
C17 C22 H22B 109.3 . . ?
H22A C22 H22B 107.9 . . ?
C24A C23A C1 120.9(2) . . ?
C24A C23A Pd 70.59(12) . . ?
C1 C23A Pd 126.68(14) . . ?
C24A C23A H23A 119.5 . . ?
C1 C23A H23A 119.5 . . ?
Pd C23A H23A 74.4 . . ?
C25A C24A C23A 117.2(2) . . ?
C25A C24A Pd 70.83(11) . . ?
C23A C24A Pd 71.49(12) . . ?
C25A C24A H24A 121.4 . . ?
C23A C24A H24A 121.4 . . ?
Pd C24A H24A 128.3 . . ?
C24B C23B C1 114.8(8) . . ?
C24B C23B Pd 69.2(5) . . ?
C1 C23B Pd 122.9(5) . . ?
C24B C23B H23B 122.6 . . ?
C1 C23B H23B 122.6 . . ?
Pd C23B H23B 79.9 . . ?
C23B C24B C25A 112.5(8) . . ?
C23B C24B Pd 73.9(5) . . ?
C25A C24B Pd 70.1(3) . . ?
C23B C24B H24B 123.8 . . ?
C25A C24B H24B 123.8 . . ?
Pd C24B H24B 123.7 . . ?
C24A C25A Pd 71.27(11) . . ?
C24B C25A Pd 69.2(3) . . ?
C24A C25A H25A 120.0 . . ?
Pd C25A H25A 72.8 . . ?
C24A C25A H25B 120.0 . . ?
Pd C25A H25B 128.1 . . ?
H25A C25A H25B 120.0 . . ?

loop_
_geom_bond_atom_site_label_1
_geom_bond_atom_site_label_2
_geom_bond_distance
_geom_bond_site_symmetry_2
_geom_bond_publ_flag
Pd C24B 2.148(8) . ?
Pd C25A 2.1596(17) . ?
Pd C24A 2.165(2) . ?
Pd C23A 2.177(2) . ?
Pd C23B 2.207(8) . ?
Pd P 2.3036(4) . ?
Pd Cl 2.3747(4) . ?
Fe C7 2.0173(17) . ?
Fe C6 2.0349(16) . ?
Fe C2 2.0385(18) . ?
Fe C3 2.0413(18) . ?
Fe C8 2.0441(18) . ?
Fe C4 2.0485(17) . ?
Fe C1 2.0563(17) . ?
Fe C10 2.0582(17) . ?
Fe C5 2.0587(18) . ?
Fe C9 2.0637(18) . ?
P C6 1.8125(17) . ?
P C11 1.8514(16) . ?
P C17 1.8539(16) . ?
C1 C5 1.419(3) . ?
C1 C2 1.421(3) . ?
C1 C23A 1.497(3) . ?
C1 C23B 1.529(7) . ?
C2 C3 1.420(3) . ?
C2 H2 0.9500 . ?
C3 C4 1.416(3) . ?
C3 H3 0.9500 . ?
C4 C5 1.410(3) . ?
C4 H4 0.9500 . ?
C5 H5 0.9500 . ?
C6 C7 1.436(2) . ?
C6 C10 1.437(2) . ?
C7 C8 1.425(2) . ?
C7 H7 0.9500 . ?
C8 C9 1.414(3) . ?
C8 H8 0.9500 . ?
C9 C10 1.427(3) . ?
C9 H9 0.9500 . ?
C10 H10 0.9500 . ?
C11 C16 1.532(2) . ?
C11 C12 1.536(2) . ?
C11 H11 1.0000 . ?
C12 C13 1.527(2) . ?
C12 H12A 0.9900 . ?
C12 H12B 0.9900 . ?
C13 C14 1.530(2) . ?
C13 H13A 0.9900 . ?
C13 H13B 0.9900 . ?
C14 C15 1.519(3) . ?
C14 H14A 0.9900 . ?
C14 H14B 0.9900 . ?
C15 C16 1.531(2) . ?
C15 H15A 0.9900 . ?
C15 H15B 0.9900 . ?
C16 H16A 0.9900 . ?
C16 H16B 0.9900 . ?
C17 C18 1.535(2) . ?
C17 C22 1.538(2) . ?
C17 H17 1.0000 . ?
C18 C19 1.535(2) . ?
C18 H18A 0.9900 . ?
C18 H18B 0.9900 . ?
C19 C20 1.528(3) . ?
C19 H19A 0.9900 . ?
C19 H19B 0.9900 . ?
C20 C21 1.523(2) . ?
C20 H20A 0.9900 . ?
C20 H20B 0.9900 . ?
C21 C22 1.529(2) . ?
C21 H21A 0.9900 . ?
C21 H21B 0.9900 . ?
C22 H22A 0.9900 . ?
C22 H22B 0.9900 . ?
C23A C24A 1.411(3) . ?
C23A H23A 0.9500 . ?
C24A C25A 1.405(3) . ?
C24A H24A 0.9500 . ?
C23B C24B 1.376(14) . ?
C23B H23B 0.9500 . ?
C24B C25A 1.498(8) . ?
C24B H24B 0.9500 . ?
C25A H25A 0.9500 . ?
C25A H25B 0.9500 . ?
